data_7209962
loop_
_publ_author_name
'Liu, Bin'
'Wang, Dan'
'Jin, Jin'
'Jia, Yan-Yan'
'Liu, Xue-Mei'
'Xue, Gang-Lin'

_publ_section_title
;
 Heterometallic Co(ii)--Ru2(ii,iii) carbonates: from discrete ionic
 crystals to three-dimensional network
;
_journal_issue 28
_journal_name_full CrystEngComm
_journal_page_first 5726
_journal_paper_doi 10.1039/c3ce40517f
_journal_volume 15
_journal_year 2013
_chemical_formula_moiety 'C4 H14 Co K O19 Ru2, 3(H2 O)'
_chemical_formula_sum 'C4 H20 Co K O22 Ru2'
_chemical_formula_weight 720.37
_chemical_name_systematic
;
?
;
_space_group_IT_number 4
_symmetry_cell_setting monoclinic
_symmetry_space_group_name_Hall 'P 2yb'
_symmetry_space_group_name_H-M 'P 1 21 1'
_atom_sites_solution_hydrogens geom
_atom_sites_solution_primary direct
_atom_sites_solution_secondary difmap
_audit_creation_method SHELXL-97
_cell_angle_alpha 90.00
_cell_angle_beta 109.71(3)
_cell_angle_gamma 90.00
_cell_formula_units_Z 2
_cell_length_a 9.6440(19)
_cell_length_b 9.5920(19)
_cell_length_c 11.141(2)
_cell_measurement_temperature 293(2)
_cell_volume 970.2(4)
_computing_cell_refinement 'Bruker SMART'
_computing_data_collection 'Bruker SMART'
_computing_data_reduction 'Bruker SAINT'
_computing_molecular_graphics 'Bruker SHELXTL'
_computing_publication_material 'Bruker SHELXTL'
_computing_structure_refinement 'SHELXL-97 (Sheldrick, 1997)'
_computing_structure_solution 'SHELXS-97 (Sheldrick, 1990)'
_diffrn_ambient_temperature 293(2)
_diffrn_measured_fraction_theta_full 0.998
_diffrn_measured_fraction_theta_max 0.998
_diffrn_measurement_device_type 'CCD area detector'
_diffrn_measurement_method 'phi and omega scans'
_diffrn_radiation_monochromator graphite
_diffrn_radiation_source 'fine-focus sealed tube'
_diffrn_radiation_type MoK\a
_diffrn_radiation_wavelength 0.71073
_diffrn_reflns_av_R_equivalents 0.0411
_diffrn_reflns_av_sigmaI/netI 0.0560
_diffrn_reflns_limit_h_max 12
_diffrn_reflns_limit_h_min -12
_diffrn_reflns_limit_k_max 12
_diffrn_reflns_limit_k_min -12
_diffrn_reflns_limit_l_max 14
_diffrn_reflns_limit_l_min -14
_diffrn_reflns_number 10284
_diffrn_reflns_theta_full 27.48
_diffrn_reflns_theta_max 27.48
_diffrn_reflns_theta_min 3.09
_exptl_absorpt_coefficient_mu 2.703
_exptl_absorpt_correction_T_max 0.6872
_exptl_absorpt_correction_T_min 0.5514
_exptl_absorpt_correction_type multi-scan
_exptl_absorpt_process_details sadab
_exptl_crystal_colour brown
_exptl_crystal_density_diffrn 2.466
_exptl_crystal_density_method 'not measured'
_exptl_crystal_description plate
_exptl_crystal_F_000 708
_exptl_crystal_size_max 0.25
_exptl_crystal_size_mid 0.15
_exptl_crystal_size_min 0.15
_refine_diff_density_max 0.528
_refine_diff_density_min -0.768
_refine_diff_density_rms 0.135
_refine_ls_abs_structure_details 'Flack H D (1983), Acta Cryst. A39, 876-881'
_refine_ls_abs_structure_Flack -0.01(3)
_refine_ls_extinction_method none
_refine_ls_goodness_of_fit_ref 1.069
_refine_ls_hydrogen_treatment constr
_refine_ls_matrix_type full
_refine_ls_number_parameters 271
_refine_ls_number_reflns 4439
_refine_ls_number_restraints 1
_refine_ls_restrained_S_all 1.068
_refine_ls_R_factor_all 0.0389
_refine_ls_R_factor_gt 0.0338
_refine_ls_shift/su_max 0.000
_refine_ls_shift/su_mean 0.000
_refine_ls_structure_factor_coef Fsqd
_refine_ls_weighting_details 'calc w=1/[\s^2^(Fo^2^)+(0.0284P)^2^+0.0000P] where P=(Fo^2^+2Fc^2^)/3'
_refine_ls_weighting_scheme calc
_refine_ls_wR_factor_gt 0.0717
_refine_ls_wR_factor_ref 0.0735
_reflns_number_gt 4112
_reflns_number_total 4439
_reflns_threshold_expression >2sigma(I)
_cod_data_source_file c3ce40517f.txt
_cod_data_source_block coruco3
_cod_depositor_comments
;
The following automatic conversions were performed:

'_symmetry_cell_setting' value 'Monoclinic' changed to 'monoclinic'
according to /home/saulius/struct/CIF-dictionaries/cif_core.dic
dictionary named 'cif_core.dic' version 2.4.2 from 2011-04-26.

Automatic conversion script
Id: cif_fix_values 1891 2012-01-12 08:04:46Z andrius 
;
_cod_original_cell_volume 970.2(3)
_cod_original_sg_symbol_Hall P2yb
_cod_original_sg_symbol_H-M P21
_cod_database_code 7209962

loop_
_symmetry_equiv_pos_as_xyz
'x, y, z'
'-x, y+1/2, -z'

loop_
_atom_site_label
_atom_site_type_symbol
_atom_site_fract_x
_atom_site_fract_y
_atom_site_fract_z
_atom_site_U_iso_or_equiv
_atom_site_adp_type
_atom_site_occupancy
_atom_site_symmetry_multiplicity
_atom_site_calc_flag
_atom_site_refinement_flags
Ru1 Ru 0.65335(5) 0.32472(4) 0.52220(4) 0.00992(11) Uani 1 1 d .
Ru2 Ru 0.85275(5) 0.22489(4) 0.49485(4) 0.01009(11) Uani 1 1 d .
Co1 Co 0.69488(9) 0.48068(8) 0.05243(7) 0.01828(18) Uani 1 1 d .
K1 K 1.07529(18) 0.37744(17) 0.31973(14) 0.0278(3) Uani 1 1 d .
C1 C 0.6392(6) 0.3168(6) 0.2565(5) 0.0151(11) Uani 1 1 d .
C2 C 0.6179(7) 0.0280(7) 0.4767(6) 0.0161(13) Uani 1 1 d .
C3 C 0.8814(6) 0.2592(6) 0.7639(6) 0.0181(13) Uani 1 1 d .
C4 C 0.8876(7) 0.5253(6) 0.5314(5) 0.0135(13) Uani 1 1 d .
O1 O 0.7648(5) 0.2557(4) 0.3045(4) 0.0177(10) Uani 1 1 d .
O2 O 0.5641(4) 0.3482(5) 0.3309(4) 0.0179(10) Uani 1 1 d .
O3 O 0.5846(4) 0.3450(4) 0.1401(3) 0.0186(9) Uani 1 1 d .
O4 O 0.7524(4) 0.0375(4) 0.4760(4) 0.0167(9) Uani 1 1 d .
O5 O 0.5530(4) 0.1348(4) 0.5028(4) 0.0153(9) Uani 1 1 d .
O6 O 0.5560(5) -0.0897(4) 0.4540(4) 0.0222(10) Uani 1 1 d .
O7 O 0.9417(4) 0.2008(5) 0.6867(3) 0.0171(10) Uani 1 1 d .
O8 O 0.7445(4) 0.3057(5) 0.7149(4) 0.0156(9) Uani 1 1 d .
O9 O 0.9493(5) 0.2693(5) 0.8800(4) 0.0295(11) Uani 1 1 d .
O10 O 0.9521(4) 0.4122(4) 0.5120(4) 0.0170(9) Uani 1 1 d .
O11 O 0.7541(4) 0.5118(4) 0.5401(4) 0.0136(9) Uani 1 1 d .
O12 O 0.9449(5) 0.6413(4) 0.5422(4) 0.0205(10) Uani 1 1 d .
O13 O 0.8628(5) 0.3283(5) 0.0794(4) 0.0285(10) Uani 1 1 d .
H13A H 0.9013 0.3353 0.0214 0.034 Uiso 1 1 d R
H13B H 0.8270 0.2469 0.0764 0.034 Uiso 1 1 d R
O14 O 0.8011(4) 0.5659(5) 0.2317(4) 0.0236(10) Uani 1 1 d .
H14A H 0.7495 0.5588 0.2801 0.028 Uiso 1 1 d R
H14B H 0.8238 0.6508 0.2269 0.028 Uiso 1 1 d R
O15 O 0.5221(5) 0.6221(5) 0.0294(4) 0.0349(11) Uani 1 1 d .
H15A H 0.4588 0.6120 -0.0447 0.052 Uiso 1 1 d R
H15B H 0.4820 0.6054 0.0851 0.052 Uiso 1 1 d R
O16 O 0.5846(5) 0.4073(5) -0.1293(4) 0.0371(12) Uani 1 1 d .
H16B H 0.6385 0.4176 -0.1754 0.056 Uiso 1 1 d R
H16C H 0.5652 0.3213 -0.1255 0.056 Uiso 1 1 d R
O17 O 0.8195(5) 0.6048(5) -0.0260(4) 0.0434(14) Uani 1 1 d .
H17A H 0.7628 0.6455 -0.0922 0.065 Uiso 1 1 d R
H17B H 0.8655 0.6655 0.0285 0.065 Uiso 1 1 d R
O18 O 1.2954(6) 0.5052(6) 0.2024(5) 0.0554(17) Uani 1 1 d .
H18A H 1.3829 0.4900 0.2517 0.083 Uiso 1 1 d R
H18C H 1.2809 0.5926 0.1935 0.083 Uiso 1 1 d R
O19 O 1.2759(5) 0.1919(5) 0.2728(4) 0.0304(11) Uani 1 1 d .
H19A H 1.3501 0.1826 0.3403 0.046 Uiso 1 1 d R
H19B H 1.2348 0.1131 0.2509 0.046 Uiso 1 1 d R
O20 O 0.2905(6) 0.4165(6) 0.7724(5) 0.0502(15) Uani 1 1 d .
H20D H 0.3701 0.4307 0.7404 0.060 Uiso 1 1 d R
H20B H 0.2300 0.4986 0.7574 0.075 Uiso 1 1 d R
O21 O 0.8497(6) 1.0275(6) 0.0670(6) 0.0563(16) Uani 1 1 d .
H21A H 0.9420 0.9861 0.0716 0.084 Uiso 1 1 d R
H21B H 0.7720 0.9608 0.0336 0.084 Uiso 1 1 d R
O22 O 0.4130(6) 0.1728(5) 0.6903(4) 0.0335(13) Uani 1 1 d .
H22D H 0.4648 0.1363 0.6372 0.040 Uiso 1 1 d R
H22C H 0.3160 0.2013 0.6382 0.050 Uiso 1 1 d R

loop_
_atom_site_aniso_label
_atom_site_aniso_U_11
_atom_site_aniso_U_22
_atom_site_aniso_U_33
_atom_site_aniso_U_23
_atom_site_aniso_U_13
_atom_site_aniso_U_12
Ru1 0.0078(2) 0.0105(2) 0.0126(2) 0.00013(17) 0.00496(17) 0.00023(17)
Ru2 0.0076(2) 0.0105(2) 0.0133(2) -0.00015(17) 0.00505(17) 0.00003(17)
Co1 0.0188(4) 0.0219(4) 0.0141(4) -0.0010(3) 0.0056(3) -0.0037(3)
K1 0.0312(8) 0.0268(8) 0.0261(8) -0.0010(6) 0.0107(7) -0.0007(7)
C1 0.014(3) 0.011(3) 0.018(3) -0.002(2) 0.003(2) -0.005(2)
C2 0.013(3) 0.016(3) 0.019(3) 0.007(2) 0.006(3) -0.001(3)
C3 0.012(3) 0.021(3) 0.021(3) 0.005(2) 0.005(2) 0.000(2)
C4 0.010(3) 0.017(3) 0.015(3) -0.005(2) 0.007(2) -0.001(2)
O1 0.015(2) 0.023(3) 0.016(2) -0.0021(17) 0.0064(18) 0.0034(18)
O2 0.013(2) 0.025(3) 0.0157(19) 0.0043(18) 0.0053(17) 0.0040(19)
O3 0.018(2) 0.023(2) 0.0121(19) 0.0056(16) 0.0019(16) -0.0008(17)
O4 0.013(2) 0.015(2) 0.026(2) -0.0004(17) 0.0109(19) 0.0006(17)
O5 0.013(2) 0.009(2) 0.027(2) -0.0037(17) 0.0110(19) 0.0002(17)
O6 0.016(2) 0.014(2) 0.043(3) -0.0077(19) 0.018(2) -0.0076(19)
O7 0.014(2) 0.026(3) 0.0105(19) 0.0002(17) 0.0036(17) 0.0065(19)
O8 0.015(2) 0.018(2) 0.015(2) 0.0006(17) 0.0076(17) 0.0049(17)
O9 0.023(2) 0.052(3) 0.009(2) -0.0003(18) 0.0000(19) 0.016(2)
O10 0.010(2) 0.016(2) 0.029(2) -0.0013(17) 0.0120(19) -0.0048(17)
O11 0.011(2) 0.009(2) 0.024(2) -0.0037(15) 0.0096(18) -0.0014(16)
O12 0.018(2) 0.015(2) 0.034(3) 0.0003(19) 0.016(2) -0.0008(19)
O13 0.032(3) 0.030(2) 0.028(2) -0.002(2) 0.016(2) 0.002(2)
O14 0.025(2) 0.023(2) 0.024(2) -0.0038(18) 0.011(2) -0.0066(19)
O15 0.040(3) 0.040(3) 0.026(3) 0.006(2) 0.012(2) 0.015(2)
O16 0.038(3) 0.053(3) 0.021(2) -0.015(2) 0.012(2) -0.018(2)
O17 0.046(3) 0.057(4) 0.019(2) 0.008(2) 0.002(2) -0.026(3)
O18 0.049(4) 0.050(4) 0.056(4) 0.005(3) 0.003(3) 0.017(3)
O19 0.024(2) 0.040(3) 0.021(2) 0.001(2) 0.000(2) 0.002(2)
O20 0.045(3) 0.060(4) 0.047(4) 0.006(3) 0.016(3) 0.019(3)
O21 0.054(4) 0.061(4) 0.058(4) 0.008(3) 0.025(3) 0.006(3)
O22 0.038(3) 0.034(3) 0.035(3) -0.009(2) 0.020(3) -0.009(2)

loop_
_atom_type_symbol
_atom_type_description
_atom_type_scat_dispersion_real
_atom_type_scat_dispersion_imag
_atom_type_scat_source
C C 0.0033 0.0016 'International Tables Vol C Tables 4.2.6.8 and 6.1.1.4'
H H 0.0000 0.0000 'International Tables Vol C Tables 4.2.6.8 and 6.1.1.4'
O O 0.0106 0.0060 'International Tables Vol C Tables 4.2.6.8 and 6.1.1.4'
Co Co 0.3494 0.9721 'International Tables Vol C Tables 4.2.6.8 and 6.1.1.4'
Ru Ru -1.2594 0.8363 'International Tables Vol C Tables 4.2.6.8 and 6.1.1.4'
K K 0.2009 0.2494 'International Tables Vol C Tables 4.2.6.8 and 6.1.1.4'

loop_
_geom_angle_atom_site_label_1
_geom_angle_atom_site_label_2
_geom_angle_atom_site_label_3
_geom_angle
_geom_angle_site_symmetry_1
_geom_angle_site_symmetry_3
O11 Ru1 O2 91.42(17) . .
O11 Ru1 O8 87.33(17) . .
O2 Ru1 O8 178.73(19) . .
O11 Ru1 O5 179.30(16) . .
O2 Ru1 O5 88.25(17) . .
O8 Ru1 O5 93.01(17) . .
O11 Ru1 Ru2 89.25(10) . .
O2 Ru1 Ru2 89.09(12) . .
O8 Ru1 Ru2 91.13(12) . .
O5 Ru1 Ru2 90.13(11) . .
O11 Ru1 O6 94.84(15) . 2_656
O2 Ru1 O6 90.21(17) . 2_656
O8 Ru1 O6 89.66(17) . 2_656
O5 Ru1 O6 85.78(17) . 2_656
Ru2 Ru1 O6 175.87(12) . 2_656
O10 Ru2 O4 179.49(18) . .
O10 Ru2 O1 89.26(18) . .
O4 Ru2 O1 90.23(16) . .
O10 Ru2 O7 89.02(18) . .
O4 Ru2 O7 91.48(18) . .
O1 Ru2 O7 178.13(18) . .
O10 Ru2 Ru1 90.49(12) . .
O4 Ru2 Ru1 89.50(11) . .
O1 Ru2 Ru1 90.26(12) . .
O7 Ru2 Ru1 89.01(12) . .
O10 Ru2 O12 85.49(17) . 2_746
O4 Ru2 O12 94.48(16) . 2_746
O1 Ru2 O12 86.73(16) . 2_746
O7 Ru2 O12 93.87(16) . 2_746
Ru1 Ru2 O12 175.02(11) . 2_746
O10 Ru2 K1 49.30(12) . .
O4 Ru2 K1 130.37(12) . .
O1 Ru2 K1 59.76(12) . .
O7 Ru2 K1 119.44(12) . .
Ru1 Ru2 K1 125.57(3) . .
O12 Ru2 K1 49.44(11) 2_746 .
O10 Ru2 K1 136.51(13) . 2_746
O4 Ru2 K1 43.95(11) . 2_746
O1 Ru2 K1 128.57(12) . 2_746
O7 Ru2 K1 53.30(13) . 2_746
Ru1 Ru2 K1 107.55(3) . 2_746
O12 Ru2 K1 77.43(11) 2_746 2_746
K1 Ru2 K1 126.81(3) . 2_746
O16 Co1 O14 176.7(2) . .
O16 Co1 O17 87.86(18) . .
O14 Co1 O17 90.65(18) . .
O16 Co1 O15 88.59(19) . .
O14 Co1 O15 88.68(18) . .
O17 Co1 O15 97.2(2) . .
O16 Co1 O3 94.01(17) . .
O14 Co1 O3 87.71(16) . .
O17 Co1 O3 175.17(19) . .
O15 Co1 O3 87.26(17) . .
O16 Co1 O13 91.13(19) . .
O14 Co1 O13 91.71(17) . .
O17 Co1 O13 86.1(2) . .
O15 Co1 O13 176.60(19) . .
O3 Co1 O13 89.37(16) . .
O16 Co1 K1 133.29(15) . .
O14 Co1 K1 49.48(13) . .
O17 Co1 K1 86.54(14) . .
O15 Co1 K1 138.12(13) . .
O3 Co1 K1 88.94(11) . .
O13 Co1 K1 42.24(12) . .
O12 K1 O4 97.52(13) 2_746 2_756
O12 K1 O10 63.04(13) 2_746 .
O4 K1 O10 66.35(12) 2_756 .
O12 K1 O19 76.57(13) 2_746 .
O4 K1 O19 104.08(14) 2_756 .
O10 K1 O19 135.73(14) . .
O12 K1 O13 103.05(14) 2_746 .
O4 K1 O13 156.12(13) 2_756 .
O10 K1 O13 112.84(13) . .
O19 K1 O13 92.47(13) . .
O12 K1 O14 116.20(13) 2_746 .
O4 K1 O14 98.53(12) 2_756 .
O10 K1 O14 68.46(12) . .
O19 K1 O14 152.36(13) . .
O13 K1 O14 61.49(12) . .
O12 K1 O18 137.87(14) 2_746 .
O4 K1 O18 79.72(14) 2_756 .
O10 K1 O18 143.58(14) . .
O19 K1 O18 63.78(14) . .
O13 K1 O18 92.73(14) . .
O14 K1 O18 105.71(15) . .
O12 K1 O7 144.40(13) 2_746 2_756
O4 K1 O7 58.68(11) 2_756 2_756
O10 K1 O7 82.30(12) . 2_756
O19 K1 O7 131.58(14) . 2_756
O13 K1 O7 97.46(12) . 2_756
O14 K1 O7 51.18(12) . 2_756
O18 K1 O7 68.49(13) . 2_756
O12 K1 O1 59.18(12) 2_746 .
O4 K1 O1 122.72(12) 2_756 .
O10 K1 O1 56.40(12) . .
O19 K1 O1 117.10(13) . .
O13 K1 O1 60.93(12) . .
O14 K1 O1 60.27(12) . .
O18 K1 O1 153.42(13) . .
O7 K1 O1 109.02(12) 2_756 .
O12 K1 C2 100.68(15) 2_746 2_756
O4 K1 C2 21.69(12) 2_756 2_756
O10 K1 C2 86.38(14) . 2_756
O19 K1 C2 83.90(14) . 2_756
O13 K1 C2 154.45(15) . 2_756
O14 K1 C2 115.20(14) . 2_756
O18 K1 C2 62.96(14) . 2_756
O7 K1 C2 67.46(13) 2_756 2_756
O1 K1 C2 142.25(13) . 2_756
O12 K1 Ru2 38.38(9) 2_746 .
O4 K1 Ru2 94.62(9) 2_756 .
O10 K1 Ru2 33.09(9) . .
O19 K1 Ru2 114.29(10) . .
O13 K1 Ru2 94.05(10) . .
O14 K1 Ru2 79.00(9) . .
O18 K1 Ru2 173.05(11) . .
O7 K1 Ru2 112.09(9) 2_756 .
O1 K1 Ru2 33.50(8) . .
C2 K1 Ru2 110.53(11) 2_756 .
O12 K1 Ru2 116.15(10) 2_746 2_756
O4 K1 Ru2 30.21(8) 2_756 2_756
O10 K1 Ru2 62.18(9) . 2_756
O19 K1 Ru2 129.57(11) . 2_756
O13 K1 Ru2 126.65(10) . 2_756
O14 K1 Ru2 69.10(9) . 2_756
O18 K1 Ru2 81.90(11) . 2_756
O7 K1 Ru2 31.60(7) 2_756 2_756
O1 K1 Ru2 110.09(8) . 2_756
C2 K1 Ru2 46.68(10) 2_756 2_756
Ru2 K1 Ru2 95.27(4) . 2_756
O3 C1 O1 122.3(5) . .
O3 C1 O2 118.6(5) . .
O1 C1 O2 119.1(5) . .
O6 C2 O5 121.6(5) . .
O6 C2 O4 117.8(5) . .
O5 C2 O4 120.5(6) . .
O6 C2 K1 90.0(4) . 2_746
O5 C2 K1 124.9(4) . 2_746
O4 C2 K1 52.2(3) . 2_746
O9 C3 O7 121.4(5) . .
O9 C3 O8 120.4(6) . .
O7 C3 O8 118.2(5) . .
O12 C4 O10 123.0(5) . .
O12 C4 O11 119.7(5) . .
O10 C4 O11 117.3(5) . .
C1 O1 Ru2 120.3(4) . .
C1 O1 K1 126.5(4) . .
Ru2 O1 K1 86.74(14) . .
C1 O2 Ru1 120.8(3) . .
C1 O3 Co1 120.6(4) . .
C2 O4 Ru2 120.3(4) . .
C2 O4 K1 106.1(3) . 2_746
Ru2 O4 K1 105.84(16) . 2_746
C2 O5 Ru1 119.1(4) . .
C2 O6 Ru1 132.7(4) . 2_646
C3 O7 Ru2 121.2(4) . .
C3 O7 K1 114.1(4) . 2_746
Ru2 O7 K1 95.10(16) . 2_746
C3 O8 Ru1 118.7(4) . .
C4 O10 Ru2 121.3(4) . .
C4 O10 K1 125.1(4) . .
Ru2 O10 K1 97.61(16) . .
C4 O11 Ru1 121.7(3) . .
C4 O12 Ru2 133.3(4) . 2_756
C4 O12 K1 132.7(4) . 2_756
Ru2 O12 K1 92.17(15) 2_756 2_756
Co1 O13 K1 107.17(17) . .
Co1 O13 H13A 110.2 . .
K1 O13 H13A 110.2 . .
Co1 O13 H13B 110.2 . .
K1 O13 H13B 110.3 . .
H13A O13 H13B 108.6 . .
Co1 O14 K1 99.60(17) . .
Co1 O14 H14A 111.9 . .
K1 O14 H14A 112.0 . .
Co1 O14 H14B 111.7 . .
K1 O14 H14B 111.7 . .
H14A O14 H14B 109.7 . .
Co1 O15 H15A 109.1 . .
Co1 O15 H15B 109.1 . .
H15A O15 H15B 109.5 . .
Co1 O16 H16B 109.6 . .
Co1 O16 H16C 109.3 . .
H16B O16 H16C 109.5 . .
Co1 O17 H17A 109.5 . .
Co1 O17 H17B 109.2 . .
H17A O17 H17B 109.5 . .
K1 O18 H18A 109.3 . .
K1 O18 H18C 109.2 . .
H18A O18 H18C 109.5 . .
K1 O19 H19A 109.2 . .
K1 O19 H19B 109.4 . .
H19A O19 H19B 109.5 . .
H20D O20 H20B 109.5 . .
H21A O21 H21B 109.5 . .
H22D O22 H22C 109.5 . .

loop_
_geom_bond_atom_site_label_1
_geom_bond_atom_site_label_2
_geom_bond_distance
_geom_bond_site_symmetry_2
Ru1 O11 2.018(4) .
Ru1 O2 2.024(4) .
Ru1 O8 2.035(4) .
Ru1 O5 2.040(4) .
Ru1 Ru2 2.2589(6) .
Ru1 O6 2.276(4) 2_656
Ru2 O10 2.015(4) .
Ru2 O4 2.018(4) .
Ru2 O1 2.022(4) .
Ru2 O7 2.030(4) .
Ru2 O12 2.273(4) 2_746
Ru2 K1 3.6576(17) .
Ru2 K1 3.8586(18) 2_746
Co1 O16 2.067(4) .
Co1 O14 2.080(4) .
Co1 O17 2.082(4) .
Co1 O15 2.096(4) .
Co1 O3 2.116(4) .
Co1 O13 2.126(4) .
Co1 K1 3.992(2) .
K1 O12 2.781(5) 2_746
K1 O4 2.784(4) 2_756
K1 O10 2.797(4) .
K1 O19 2.805(5) .
K1 O13 2.809(5) .
K1 O14 3.078(5) .
K1 O18 3.097(6) .
K1 O7 3.106(5) 2_756
K1 O1 3.165(5) .
K1 C2 3.385(7) 2_756
K1 Ru2 3.8586(18) 2_756
C1 O3 1.254(6) .
C1 O1 1.289(7) .
C1 O2 1.306(7) .
C2 O6 1.263(7) .
C2 O5 1.284(7) .
C2 O4 1.302(6) .
C2 K1 3.385(7) 2_746
C3 O9 1.241(7) .
C3 O7 1.314(7) .
C3 O8 1.324(7) .
C4 O12 1.230(7) .
C4 O10 1.305(7) .
C4 O11 1.329(6) .
O4 K1 2.784(4) 2_746
O6 Ru1 2.276(4) 2_646
O7 K1 3.106(5) 2_746
O12 Ru2 2.273(4) 2_756
O12 K1 2.781(5) 2_756
O13 H13A 0.8499 .
O13 H13B 0.8501 .
O14 H14A 0.8500 .
O14 H14B 0.8500 .
O15 H15A 0.8500 .
O15 H15B 0.8500 .
O16 H16B 0.8500 .
O16 H16C 0.8500 .
O17 H17A 0.8500 .
O17 H17B 0.8500 .
O18 H18A 0.8500 .
O18 H18C 0.8500 .
O19 H19A 0.8500 .
O19 H19B 0.8500 .
O20 H20D 0.9599 .
O20 H20B 0.9600 .
O21 H21A 0.9600 .
O21 H21B 0.9600 .
O22 H22D 0.9600 .
O22 H22C 0.9599 .
